data_4038662
loop_
_publ_author_name
'Hirakawa, Fumiya'
'Nakagawa, Hiroshi'
'Honda, Shunya'
'Ishida, Shintaro'
'Iwamoto, Takeaki'

_publ_section_title
;
 Trialkylphosphines Having a Bulky Phosphacyclopentane Backbone:
 Structural and Redox Properties Depending on the Exocyclic Alkyl Groups
 and EPR Observation of a Persistent Trialkylphosphine Radical Cation.
;
_journal_name_full 'The Journal of organic chemistry'
_journal_paper_doi 10.1021/acs.joc.0c01393
_journal_year 2020
_chemical_formula_sum 'C26 H55 P Si4'
_chemical_formula_weight 511.03
_space_group_crystal_system orthorhombic
_space_group_IT_number 33
_space_group_name_Hall 'P 2c -2n'
_space_group_name_H-M_alt 'P n a 21'
_atom_sites_solution_hydrogens geom
_audit_creation_method SHELXL-2018/1
_cell_angle_alpha 90
_cell_angle_beta 90
_cell_angle_gamma 90
_cell_formula_units_Z 4
_cell_length_a 16.317(3)
_cell_length_b 10.0485(18)
_cell_length_c 18.383(3)
_cell_measurement_reflns_used 7108
_cell_measurement_temperature 100(2)
_cell_measurement_theta_max 27.86
_cell_measurement_theta_min 2.31
_cell_volume 3014.1(9)
_computing_cell_refinement 'APEX2 (Bruker AXS, 2006)'
_computing_data_collection 'APEX2 (Bruker AXS, 2006)'
_computing_data_reduction 'SAINT (Bruker AXS, 2004)'
_computing_molecular_graphics 'XSHEL (Bruker AXS,2002)'
_computing_publication_material 'XCIF (Bruker AXS, 2001)'
_computing_structure_refinement 'SHELXL-2018/1 (Sheldrick, 2018)'
_computing_structure_solution 'SHELXS-97 (Sheldrick, 1997)'
_diffrn_ambient_temperature 100(2)
_diffrn_detector_area_resol_mean 8.333
_diffrn_measured_fraction_theta_full 0.999
_diffrn_measured_fraction_theta_max 0.999
_diffrn_measurement_device_type 'Bruker APEXII CCD area detector'
_diffrn_measurement_method 'phi and omega scans'
_diffrn_radiation_monochromator 'Bruker Helios multilayer confocal mirror'
_diffrn_radiation_source 'Bruker TXS fine-focus rotating anode'
_diffrn_radiation_type MoK\a
_diffrn_radiation_wavelength 0.71073
_diffrn_reflns_av_R_equivalents 0.0260
_diffrn_reflns_av_unetI/netI 0.0278
_diffrn_reflns_Laue_measured_fraction_full 0.999
_diffrn_reflns_Laue_measured_fraction_max 0.999
_diffrn_reflns_limit_h_max 20
_diffrn_reflns_limit_h_min -14
_diffrn_reflns_limit_k_max 11
_diffrn_reflns_limit_k_min -12
_diffrn_reflns_limit_l_max 22
_diffrn_reflns_limit_l_min -16
_diffrn_reflns_number 14548
_diffrn_reflns_point_group_measured_fraction_full 0.770
_diffrn_reflns_point_group_measured_fraction_max 0.765
_diffrn_reflns_theta_full 25.242
_diffrn_reflns_theta_max 25.997
_diffrn_reflns_theta_min 2.216
_exptl_absorpt_coefficient_mu 0.263
_exptl_absorpt_correction_T_max 0.7456
_exptl_absorpt_correction_T_min 0.6769
_exptl_absorpt_correction_type empirical
_exptl_absorpt_process_details
;
SADABS Sheldrick
;
_exptl_crystal_colour colorless
_exptl_crystal_density_diffrn 1.126
_exptl_crystal_description plate
_exptl_crystal_F_000 1128
_exptl_crystal_size_max 0.100
_exptl_crystal_size_mid 0.100
_exptl_crystal_size_min 0.050
_refine_diff_density_max 0.241
_refine_diff_density_min -0.157
_refine_diff_density_rms 0.037
_refine_ls_abs_structure_details
;
 Flack x determined using 1300 quotients [(I+)-(I-)]/[(I+)+(I-)]
 (Parsons, Flack and Wagner, Acta Cryst. B69 (2013) 249-259).
;
_refine_ls_abs_structure_Flack 0.35(4)
_refine_ls_extinction_method none
_refine_ls_goodness_of_fit_ref 1.033
_refine_ls_hydrogen_treatment constr
_refine_ls_matrix_type full
_refine_ls_number_parameters 292
_refine_ls_number_reflns 4531
_refine_ls_number_restraints 1
_refine_ls_restrained_S_all 1.033
_refine_ls_R_factor_all 0.0285
_refine_ls_R_factor_gt 0.0250
_refine_ls_shift/su_max 0.001
_refine_ls_shift/su_mean 0.000
_refine_ls_structure_factor_coef Fsqd
_refine_ls_weighting_details 'w=1/[\s^2^(Fo^2^)+(0.0341P)^2^+0.4579P] where P=(Fo^2^+2Fc^2^)/3'
_refine_ls_weighting_scheme calc
_refine_ls_wR_factor_gt 0.0586
_refine_ls_wR_factor_ref 0.0605
_reflns_Friedel_coverage 0.483
_reflns_Friedel_fraction_full 0.525
_reflns_Friedel_fraction_max 0.516
_reflns_number_gt 4282
_reflns_number_total 4531
_reflns_threshold_expression 'I > 2\s(I)'
_cod_data_source_file jo0c01393_si_003.cif
_cod_data_source_block fh40aa_CCDC-1991937
_cod_original_cell_volume 3014.2(9)
_cod_database_code 4038662
_shelx_shelxl_version_number 2018/1
_shelx_space_group_comment
;
The symmetry employed for this shelxl refinement is uniquely defined
by the following loop, which should always be used as a source of
symmetry information in preference to the above space-group names.
They are only intended as comments.
;
_shelx_estimated_absorpt_t_min 0.974
_shelx_estimated_absorpt_t_max 0.987

loop_
_space_group_symop_operation_xyz
'x, y, z'
'-x, -y, z+1/2'
'-x+1/2, y+1/2, z+1/2'
'x+1/2, -y+1/2, z'

loop_
_atom_site_label
_atom_site_type_symbol
_atom_site_fract_x
_atom_site_fract_y
_atom_site_fract_z
_atom_site_U_iso_or_equiv
_atom_site_adp_type
_atom_site_occupancy
_atom_site_site_symmetry_order
_atom_site_calc_flag
_atom_site_refinement_flags_posn
_atom_site_refinement_flags_adp
_atom_site_refinement_flags_occupancy
_atom_site_disorder_assembly
_atom_site_disorder_group
P1 P 0.44310(3) 0.17930(6) 0.76815(3) 0.01396(13) Uani 1 1 d . . . . .
C1 C 0.35387(13) 0.1728(2) 0.83661(13) 0.0155(5) Uani 1 1 d . . . . .
C2 C 0.27879(14) 0.2175(3) 0.78909(13) 0.0168(5) Uani 1 1 d . . . . .
H1 H 0.248179 0.138026 0.772467 0.020 Uiso 1 1 calc R U . . .
H2 H 0.241331 0.272698 0.818807 0.020 Uiso 1 1 calc R U . . .
C3 C 0.30774(14) 0.2970(2) 0.72337(13) 0.0174(5) Uani 1 1 d . . . . .
H3 H 0.326145 0.386256 0.739327 0.021 Uiso 1 1 calc R U . . .
H4 H 0.261643 0.308917 0.688963 0.021 Uiso 1 1 calc R U . . .
C4 C 0.38035(13) 0.2233(2) 0.68394(13) 0.0146(5) Uani 1 1 d . . . . .
Si1 Si 0.38613(4) 0.31572(6) 0.90029(4) 0.01881(15) Uani 1 1 d . . . . .
Si2 Si 0.31417(4) 0.02920(6) 0.89629(4) 0.01649(14) Uani 1 1 d . . . . .
Si3 Si 0.43949(4) 0.35917(7) 0.62974(4) 0.01790(15) Uani 1 1 d . . . . .
C8 C 0.37207(16) 0.0038(3) 0.98347(14) 0.0241(6) Uani 1 1 d . . . . .
H5 H 0.346083 -0.067340 1.011699 0.036 Uiso 1 1 calc R U . . .
H6 H 0.371510 0.086476 1.011770 0.036 Uiso 1 1 calc R U . . .
H7 H 0.428820 -0.020895 0.972449 0.036 Uiso 1 1 calc R U . . .
C12 C 0.37351(15) 0.5115(2) 0.61894(16) 0.0233(5) Uani 1 1 d . . . . .
H8 H 0.367138 0.555444 0.666205 0.035 Uiso 1 1 calc R U . . .
H9 H 0.319532 0.485469 0.600403 0.035 Uiso 1 1 calc R U . . .
H10 H 0.399496 0.573026 0.584588 0.035 Uiso 1 1 calc R U . . .
C13 C 0.47304(18) 0.3099(3) 0.53574(16) 0.0317(7) Uani 1 1 d . . . . .
H11 H 0.498289 0.386525 0.511526 0.048 Uiso 1 1 calc R U . . .
H12 H 0.425365 0.280267 0.507654 0.048 Uiso 1 1 calc R U . . .
H13 H 0.512948 0.237293 0.539006 0.048 Uiso 1 1 calc R U . . .
Si4 Si 0.33058(4) 0.09998(7) 0.61732(4) 0.01651(14) Uani 1 1 d . . . . .
C7 C 0.48796(15) 0.2836(3) 0.94432(15) 0.0255(6) Uani 1 1 d . . . . .
H14 H 0.495017 0.343789 0.985788 0.038 Uiso 1 1 calc R U . . .
H15 H 0.531842 0.298981 0.908911 0.038 Uiso 1 1 calc R U . . .
H16 H 0.490209 0.191179 0.961261 0.038 Uiso 1 1 calc R U . . .
C5 C 0.39479(16) 0.4838(3) 0.85581(16) 0.0254(6) Uani 1 1 d . . . . .
H17 H 0.415786 0.548449 0.891113 0.038 Uiso 1 1 calc R U . . .
H18 H 0.340650 0.512299 0.838768 0.038 Uiso 1 1 calc R U . . .
H19 H 0.432433 0.478236 0.814385 0.038 Uiso 1 1 calc R U . . .
C6 C 0.30889(18) 0.3488(3) 0.97415(17) 0.0330(7) Uani 1 1 d . . . . .
H20 H 0.300319 0.267506 1.002598 0.049 Uiso 1 1 calc R U . . .
H21 H 0.256888 0.376574 0.952220 0.049 Uiso 1 1 calc R U . . .
H22 H 0.329246 0.419548 1.006086 0.049 Uiso 1 1 calc R U . . .
C9 C 0.20451(15) 0.0674(3) 0.91983(15) 0.0278(6) Uani 1 1 d . . . . .
H23 H 0.170723 0.061634 0.875870 0.042 Uiso 1 1 calc R U . . .
H24 H 0.200877 0.157475 0.940039 0.042 Uiso 1 1 calc R U . . .
H25 H 0.184779 0.003062 0.955857 0.042 Uiso 1 1 calc R U . . .
C11 C 0.53714(15) 0.4166(3) 0.67388(16) 0.0260(6) Uani 1 1 d . . . . .
H26 H 0.576738 0.343282 0.674501 0.039 Uiso 1 1 calc R U . . .
H27 H 0.525735 0.445025 0.723858 0.039 Uiso 1 1 calc R U . . .
H28 H 0.559876 0.491441 0.646292 0.039 Uiso 1 1 calc R U . . .
C14 C 0.25971(16) 0.1990(3) 0.55657(15) 0.0248(6) Uani 1 1 d . . . . .
H29 H 0.241798 0.143345 0.515801 0.037 Uiso 1 1 calc R U . . .
H30 H 0.288777 0.277205 0.537843 0.037 Uiso 1 1 calc R U . . .
H31 H 0.211807 0.227931 0.584592 0.037 Uiso 1 1 calc R U . . .
C17 C 0.50249(14) 0.0204(2) 0.75658(13) 0.0146(5) Uani 1 1 d . . . . .
C10 C 0.30560(16) -0.1436(3) 0.85869(15) 0.0256(6) Uani 1 1 d . . . . .
H32 H 0.360117 -0.184371 0.856698 0.038 Uiso 1 1 calc R U . . .
H33 H 0.282326 -0.139891 0.809586 0.038 Uiso 1 1 calc R U . . .
H34 H 0.269885 -0.196909 0.890117 0.038 Uiso 1 1 calc R U . . .
C15 C 0.40178(15) 0.0074(3) 0.55403(14) 0.0227(6) Uani 1 1 d . . . . .
H35 H 0.386176 -0.086753 0.552493 0.034 Uiso 1 1 calc R U . . .
H36 H 0.458228 0.015429 0.571688 0.034 Uiso 1 1 calc R U . . .
H37 H 0.397865 0.045442 0.505065 0.034 Uiso 1 1 calc R U . . .
C16 C 0.26301(15) -0.0295(3) 0.66033(14) 0.0208(5) Uani 1 1 d . . . . .
H38 H 0.244534 -0.092493 0.623064 0.031 Uiso 1 1 calc R U . . .
H39 H 0.215347 0.013747 0.682519 0.031 Uiso 1 1 calc R U . . .
H40 H 0.293923 -0.077355 0.697818 0.031 Uiso 1 1 calc R U . . .
C18 C 0.57219(14) 0.0553(2) 0.70211(14) 0.0178(5) Uani 1 1 d . . . . .
H41 H 0.548267 0.075588 0.653876 0.021 Uiso 1 1 calc R U . . .
H42 H 0.601817 0.135296 0.719289 0.021 Uiso 1 1 calc R U . . .
C19 C 0.63250(15) -0.0617(2) 0.69511(15) 0.0204(5) Uani 1 1 d . . . . .
H43 H 0.676241 -0.038471 0.659195 0.025 Uiso 1 1 calc R U . . .
C20 C 0.58743(16) -0.1874(2) 0.66969(15) 0.0223(5) Uani 1 1 d . . . . .
H44 H 0.562507 -0.171706 0.621347 0.027 Uiso 1 1 calc R U . . .
H45 H 0.626686 -0.262112 0.665278 0.027 Uiso 1 1 calc R U . . .
C21 C 0.52057(15) -0.2229(3) 0.72484(14) 0.0209(5) Uani 1 1 d . . . . .
H46 H 0.490945 -0.304443 0.708119 0.025 Uiso 1 1 calc R U . . .
C22 C 0.45966(14) -0.1060(2) 0.72993(14) 0.0175(5) Uani 1 1 d . . . . .
H47 H 0.435213 -0.089442 0.681482 0.021 Uiso 1 1 calc R U . . .
H48 H 0.414851 -0.129427 0.763900 0.021 Uiso 1 1 calc R U . . .
C23 C 0.54340(14) -0.0084(2) 0.83098(14) 0.0191(5) Uani 1 1 d . . . . .
H49 H 0.572394 0.072302 0.848075 0.023 Uiso 1 1 calc R U . . .
H50 H 0.500702 -0.030905 0.867214 0.023 Uiso 1 1 calc R U . . .
C24 C 0.60472(14) -0.1246(3) 0.82479(14) 0.0205(5) Uani 1 1 d . . . . .
H51 H 0.630374 -0.141581 0.873305 0.025 Uiso 1 1 calc R U . . .
C25 C 0.55924(15) -0.2494(3) 0.79933(15) 0.0232(6) Uani 1 1 d . . . . .
H52 H 0.516057 -0.272961 0.834904 0.028 Uiso 1 1 calc R U . . .
H53 H 0.597960 -0.324994 0.795871 0.028 Uiso 1 1 calc R U . . .
C26 C 0.67145(14) -0.0880(2) 0.76941(15) 0.0220(5) Uani 1 1 d . . . . .
H54 H 0.701045 -0.007483 0.786015 0.026 Uiso 1 1 calc R U . . .
H55 H 0.711457 -0.161668 0.765447 0.026 Uiso 1 1 calc R U . . .

loop_
_atom_site_aniso_label
_atom_site_aniso_U_11
_atom_site_aniso_U_22
_atom_site_aniso_U_33
_atom_site_aniso_U_23
_atom_site_aniso_U_13
_atom_site_aniso_U_12
P1 0.0118(3) 0.0126(3) 0.0174(3) -0.0003(3) 0.0002(2) 0.0007(2)
C1 0.0149(12) 0.0141(12) 0.0174(13) -0.0011(9) 0.0006(10) 0.0000(9)
C2 0.0129(11) 0.0168(12) 0.0207(13) 0.0000(10) 0.0020(9) 0.0031(9)
C3 0.0151(12) 0.0164(12) 0.0206(13) 0.0002(10) 0.0007(10) 0.0040(9)
C4 0.0130(11) 0.0139(11) 0.0169(13) 0.0005(9) 0.0012(9) 0.0012(9)
Si1 0.0205(3) 0.0153(3) 0.0206(3) -0.0037(3) 0.0011(3) -0.0006(3)
Si2 0.0166(3) 0.0164(3) 0.0165(3) 0.0011(3) 0.0007(3) -0.0018(3)
Si3 0.0177(3) 0.0142(3) 0.0218(4) 0.0024(3) 0.0035(3) -0.0004(3)
C8 0.0273(14) 0.0254(14) 0.0197(14) 0.0049(11) 0.0002(11) -0.0031(11)
C12 0.0237(13) 0.0191(13) 0.0270(14) 0.0056(12) 0.0010(11) 0.0017(10)
C13 0.0403(16) 0.0236(14) 0.0313(16) 0.0008(13) 0.0145(13) -0.0033(13)
Si4 0.0168(3) 0.0158(3) 0.0169(3) 0.0003(3) -0.0016(3) 0.0001(3)
C7 0.0298(14) 0.0216(14) 0.0251(14) -0.0038(12) -0.0062(12) -0.0037(11)
C5 0.0263(14) 0.0169(13) 0.0331(15) -0.0030(12) -0.0045(12) -0.0021(11)
C6 0.0408(17) 0.0251(15) 0.0331(17) -0.0094(13) 0.0105(13) -0.0023(13)
C9 0.0231(14) 0.0304(15) 0.0300(16) 0.0051(12) 0.0051(11) 0.0004(11)
C11 0.0189(13) 0.0183(13) 0.0409(17) 0.0062(12) 0.0016(11) -0.0027(10)
C14 0.0270(14) 0.0253(14) 0.0221(14) 0.0026(11) -0.0073(11) -0.0011(11)
C17 0.0123(11) 0.0120(11) 0.0196(12) 0.0002(9) -0.0005(9) 0.0023(9)
C10 0.0328(15) 0.0211(14) 0.0229(14) -0.0008(12) 0.0064(11) -0.0086(11)
C15 0.0256(13) 0.0223(13) 0.0202(14) -0.0038(11) -0.0009(11) -0.0002(11)
C16 0.0191(13) 0.0205(13) 0.0230(13) 0.0003(11) -0.0040(10) -0.0015(10)
C18 0.0141(12) 0.0155(12) 0.0238(13) 0.0025(10) 0.0014(10) 0.0009(9)
C19 0.0150(12) 0.0170(12) 0.0292(14) 0.0032(11) 0.0048(10) 0.0019(10)
C20 0.0214(13) 0.0169(12) 0.0286(14) -0.0028(11) 0.0015(11) 0.0049(10)
C21 0.0201(13) 0.0147(12) 0.0281(14) -0.0021(11) 0.0001(10) -0.0020(10)
C22 0.0135(12) 0.0166(12) 0.0224(13) -0.0013(10) 0.0005(10) -0.0020(10)
C23 0.0177(12) 0.0184(13) 0.0212(13) -0.0007(10) -0.0027(10) 0.0002(10)
C24 0.0195(13) 0.0189(13) 0.0232(14) 0.0047(11) -0.0034(10) 0.0039(10)
C25 0.0205(13) 0.0159(13) 0.0331(15) 0.0052(11) 0.0015(11) 0.0028(10)
C26 0.0135(12) 0.0173(12) 0.0352(16) 0.0027(12) -0.0028(11) 0.0018(9)

loop_
_atom_type_symbol
_atom_type_description
_atom_type_scat_dispersion_real
_atom_type_scat_dispersion_imag
_atom_type_scat_source
C C 0.0033 0.0016 'International Tables Vol C Tables 4.2.6.8 and 6.1.1.4'
H H 0.0000 0.0000 'International Tables Vol C Tables 4.2.6.8 and 6.1.1.4'
Si Si 0.0817 0.0704 'International Tables Vol C Tables 4.2.6.8 and 6.1.1.4'
P P 0.1023 0.0942 'International Tables Vol C Tables 4.2.6.8 and 6.1.1.4'

loop_
_geom_angle_atom_site_label_1
_geom_angle_atom_site_label_2
_geom_angle_atom_site_label_3
_geom_angle
_geom_angle_site_symmetry_1
_geom_angle_site_symmetry_3
_geom_angle_publ_flag
C17 P1 C4 112.44(11) . . ?
C17 P1 C1 115.77(10) . . ?
C4 P1 C1 97.61(10) . . ?
C2 C1 Si2 105.60(15) . . ?
C2 C1 P1 102.51(15) . . ?
Si2 C1 P1 130.72(13) . . ?
C2 C1 Si1 109.77(15) . . ?
Si2 C1 Si1 107.73(12) . . ?
P1 C1 Si1 99.51(10) . . ?
C3 C2 C1 110.44(19) . . ?
C2 C3 C4 110.58(19) . . ?
C3 C4 P1 98.01(15) . . ?
C3 C4 Si4 106.19(15) . . ?
P1 C4 Si4 126.47(13) . . ?
C3 C4 Si3 106.18(16) . . ?
P1 C4 Si3 108.17(11) . . ?
Si4 C4 Si3 109.61(12) . . ?
C7 Si1 C5 105.99(12) . . ?
C7 Si1 C6 108.19(14) . . ?
C5 Si1 C6 101.84(13) . . ?
C7 Si1 C1 112.08(11) . . ?
C5 Si1 C1 115.19(12) . . ?
C6 Si1 C1 112.77(12) . . ?
C10 Si2 C8 103.09(13) . . ?
C10 Si2 C9 101.72(13) . . ?
C8 Si2 C9 108.06(12) . . ?
C10 Si2 C1 120.63(11) . . ?
C8 Si2 C1 114.76(11) . . ?
C9 Si2 C1 107.35(11) . . ?
C11 Si3 C13 103.35(14) . . ?
C11 Si3 C12 106.31(12) . . ?
C13 Si3 C12 106.49(13) . . ?
C11 Si3 C4 114.51(11) . . ?
C13 Si3 C4 115.50(12) . . ?
C12 Si3 C4 109.94(11) . . ?
C16 Si4 C15 106.19(12) . . ?
C16 Si4 C14 104.72(12) . . ?
C15 Si4 C14 105.77(12) . . ?
C16 Si4 C4 115.22(11) . . ?
C15 Si4 C4 116.75(11) . . ?
C14 Si4 C4 107.17(11) . . ?
C22 C17 C23 108.95(19) . . ?
C22 C17 C18 108.36(19) . . ?
C23 C17 C18 107.19(19) . . ?
C22 C17 P1 120.38(16) . . ?
C23 C17 P1 106.30(16) . . ?
C18 C17 P1 104.96(15) . . ?
C19 C18 C17 110.4(2) . . ?
C26 C19 C20 109.2(2) . . ?
C26 C19 C18 108.8(2) . . ?
C20 C19 C18 110.4(2) . . ?
C21 C20 C19 109.3(2) . . ?
C25 C21 C20 109.8(2) . . ?
C25 C21 C22 110.1(2) . . ?
C20 C21 C22 108.8(2) . . ?
C17 C22 C21 110.93(19) . . ?
C24 C23 C17 110.8(2) . . ?
C25 C24 C26 109.7(2) . . ?
C25 C24 C23 109.18(19) . . ?
C26 C24 C23 109.1(2) . . ?
C24 C25 C21 109.3(2) . . ?
C19 C26 C24 109.79(19) . . ?

loop_
_geom_bond_atom_site_label_1
_geom_bond_atom_site_label_2
_geom_bond_distance
_geom_bond_site_symmetry_2
_geom_bond_publ_flag
P1 C17 1.880(2) . ?
P1 C4 1.908(2) . ?
P1 C1 1.926(2) . ?
C1 C2 1.570(3) . ?
C1 Si2 1.925(2) . ?
C1 Si1 1.926(2) . ?
C2 C3 1.524(3) . ?
C3 C4 1.574(3) . ?
C4 Si4 1.922(2) . ?
C4 Si3 1.946(2) . ?
Si1 C7 1.876(3) . ?
Si1 C5 1.882(3) . ?
Si1 C6 1.882(3) . ?
Si2 C10 1.874(3) . ?
Si2 C8 1.878(3) . ?
Si2 C9 1.881(3) . ?
Si3 C11 1.879(3) . ?
Si3 C13 1.879(3) . ?
Si3 C12 1.882(2) . ?
Si4 C16 1.880(3) . ?
Si4 C15 1.889(3) . ?
Si4 C14 1.891(3) . ?
C17 C22 1.530(3) . ?
C17 C23 1.549(3) . ?
C17 C18 1.555(3) . ?
C18 C19 1.539(3) . ?
C19 C26 1.529(4) . ?
C19 C20 1.535(3) . ?
C20 C21 1.531(4) . ?
C21 C25 1.531(4) . ?
C21 C22 1.542(3) . ?
C23 C24 1.542(3) . ?
C24 C25 1.531(4) . ?
C24 C26 1.535(4) . ?

loop_
_geom_torsion_atom_site_label_1
_geom_torsion_atom_site_label_2
_geom_torsion_atom_site_label_3
_geom_torsion_atom_site_label_4
_geom_torsion
_geom_torsion_site_symmetry_1
_geom_torsion_site_symmetry_2
_geom_torsion_site_symmetry_3
_geom_torsion_site_symmetry_4
_geom_torsion_publ_flag
Si2 C1 C2 C3 -161.44(16) . . . . ?
P1 C1 C2 C3 -22.4(2) . . . . ?
Si1 C1 C2 C3 82.7(2) . . . . ?
C1 C2 C3 C4 47.9(3) . . . . ?
C2 C3 C4 P1 -45.7(2) . . . . ?
C2 C3 C4 Si4 86.0(2) . . . . ?
C2 C3 C4 Si3 -157.34(17) . . . . ?
C4 P1 C17 C22 -50.6(2) . . . . ?
C1 P1 C17 C22 60.4(2) . . . . ?
C4 P1 C17 C23 -174.95(15) . . . . ?
C1 P1 C17 C23 -63.95(18) . . . . ?
C4 P1 C17 C18 71.67(17) . . . . ?
C1 P1 C17 C18 -177.32(15) . . . . ?
C22 C17 C18 C19 -57.4(3) . . . . ?
C23 C17 C18 C19 60.0(3) . . . . ?
P1 C17 C18 C19 172.76(17) . . . . ?
C17 C18 C19 C26 -61.5(3) . . . . ?
C17 C18 C19 C20 58.3(3) . . . . ?
C26 C19 C20 C21 60.1(3) . . . . ?
C18 C19 C20 C21 -59.5(3) . . . . ?
C19 C20 C21 C25 -60.4(3) . . . . ?
C19 C20 C21 C22 60.2(3) . . . . ?
C23 C17 C22 C21 -56.9(3) . . . . ?
C18 C17 C22 C21 59.4(3) . . . . ?
P1 C17 C22 C21 -179.95(17) . . . . ?
C25 C21 C22 C17 58.9(3) . . . . ?
C20 C21 C22 C17 -61.5(3) . . . . ?
C22 C17 C23 C24 57.8(2) . . . . ?
C18 C17 C23 C24 -59.3(2) . . . . ?
P1 C17 C23 C24 -171.09(16) . . . . ?
C17 C23 C24 C25 -59.9(3) . . . . ?
C17 C23 C24 C26 60.0(3) . . . . ?
C26 C24 C25 C21 -59.3(2) . . . . ?
C23 C24 C25 C21 60.3(3) . . . . ?
C20 C21 C25 C24 59.9(3) . . . . ?
C22 C21 C25 C24 -59.9(3) . . . . ?
C20 C19 C26 C24 -59.8(3) . . . . ?
C18 C19 C26 C24 60.7(3) . . . . ?
C25 C24 C26 C19 59.7(3) . . . . ?
C23 C24 C26 C19 -59.9(3) . . . . ?
